data_7240418
loop_
_publ_author_name
'He, Cheng'
'Hou, Chao'
'Wang, Yumin'
'Gong, Xue Yong'
'Jiang, Hong Li'
'Sun, YongBin'
'Liu, Kun'
'Cao, Xiao Qun'

_publ_section_title
;
 Open metal sites(OMSs) and Lewis basic sites(LBSs) -functionalized
 copper-organic framework with high CO2 uptake performance and highly
 selective CO2/N2 and CO2/CH4 separation
;
_journal_name_full CrystEngComm
_journal_paper_doi 10.1039/C9CE02005E
_journal_year 2020
_chemical_formula_sum 'C24 H16 Cu2 N4 O10'
_chemical_formula_weight 647.49
_space_group_crystal_system orthorhombic
_space_group_IT_number 42
_space_group_name_Hall 'F 2 -2'
_space_group_name_H-M_alt 'F m m 2'
_atom_sites_solution_hydrogens mixed
_audit_creation_method SHELXL-2016/6
_audit_update_record
;
2019-12-16 deposited with the CCDC.	2020-04-28 downloaded from the CCDC.
;
_cell_angle_alpha 90
_cell_angle_beta 90
_cell_angle_gamma 90
_cell_formula_units_Z 8
_cell_length_a 21.824(6)
_cell_length_b 22.950(6)
_cell_length_c 14.977(4)
_cell_measurement_reflns_used 4236
_cell_measurement_temperature 173(2)
_cell_measurement_theta_max 26.23
_cell_measurement_theta_min 2.34
_cell_volume 7501(3)
_computing_cell_refinement 'Bruker SMART'
_computing_data_collection 'Bruker SMART'
_computing_data_reduction 'Bruker SAINT'
_computing_molecular_graphics 'Bruker SHELXTL'
_computing_publication_material 'Bruker SHELXTL'
_computing_structure_refinement 'SHELXL-2016/6 (Sheldrick, 2016)'
_computing_structure_solution 'SHELXT 2014/4 (Sheldrick, 2014)'
_diffrn_ambient_temperature 173(2)
_diffrn_measured_fraction_theta_full 0.996
_diffrn_measured_fraction_theta_max 0.996
_diffrn_measurement_device_type 'CCD area detector'
_diffrn_measurement_method 'phi and omega scans'
_diffrn_radiation_type MoK\a
_diffrn_radiation_wavelength 0.71073
_diffrn_reflns_av_R_equivalents 0.0426
_diffrn_reflns_av_unetI/netI 0.0349
_diffrn_reflns_Laue_measured_fraction_full 0.996
_diffrn_reflns_Laue_measured_fraction_max 0.996
_diffrn_reflns_limit_h_max 25
_diffrn_reflns_limit_k_max 27
_diffrn_reflns_limit_l_max 17
_diffrn_reflns_number 1819
_diffrn_reflns_point_group_measured_fraction_full 0.519
_diffrn_reflns_point_group_measured_fraction_max 0.519
_diffrn_reflns_theta_full 25.008
_diffrn_reflns_theta_max 25.008
_diffrn_reflns_theta_min 2.576
_diffrn_source 'fine-focus sealed tube'
_exptl_absorpt_coefficient_mu 1.178
_exptl_absorpt_correction_T_max 0.828
_exptl_absorpt_correction_T_min 0.775
_exptl_absorpt_correction_type multi-scan
_exptl_absorpt_process_details SADABS
_exptl_crystal_colour blue
_exptl_crystal_density_diffrn 1.147
_exptl_crystal_description block
_exptl_crystal_F_000 2608
_exptl_crystal_size_max 0.220
_exptl_crystal_size_mid 0.180
_exptl_crystal_size_min 0.160
_refine_diff_density_max 0.972
_refine_diff_density_min -0.714
_refine_diff_density_rms 0.120
_refine_ls_abs_structure_details
;
No quotients, so Flack parameter determined by classical intensity fit
;
_refine_ls_abs_structure_Flack 0.10(4)
_refine_ls_extinction_method none
_refine_ls_goodness_of_fit_ref 1.110
_refine_ls_hydrogen_treatment constr
_refine_ls_matrix_type full
_refine_ls_number_parameters 313
_refine_ls_number_reflns 1819
_refine_ls_number_restraints 1943
_refine_ls_restrained_S_all 0.771
_refine_ls_R_factor_all 0.0656
_refine_ls_R_factor_gt 0.0637
_refine_ls_shift/su_max 0.038
_refine_ls_shift/su_mean 0.000
_refine_ls_structure_factor_coef Fsqd
_refine_ls_weighting_details 'w=1/[\s^2^(Fo^2^)+(0.1542P)^2^+11.3369P] where P=(Fo^2^+2Fc^2^)/3'
_refine_ls_weighting_scheme calc
_refine_ls_wR_factor_gt 0.1850
_refine_ls_wR_factor_ref 0.1864
_reflns_Friedel_coverage 0.000
_reflns_Friedel_fraction_full 0.000
_reflns_Friedel_fraction_max 0.000
_reflns_number_gt 1705
_reflns_number_total 1819
_reflns_threshold_expression 'I > 2\s(I)'
_cod_data_source_file c9ce02005e2.cif
_cod_data_source_block hc01
_cod_database_code 7240418
_shelx_shelxl_version_number 2016/6
_shelx_space_group_comment
;
The symmetry employed for this shelxl refinement is uniquely defined
by the following loop, which should always be used as a source of
symmetry information in preference to the above space-group names.
They are only intended as comments.
;
_shelx_estimated_absorpt_t_min 0.782
_shelx_estimated_absorpt_t_max 0.834

loop_
_space_group_symop_operation_xyz
'x, y, z'
'-x, -y, z'
'x, -y, z'
'-x, y, z'
'x, y+1/2, z+1/2'
'-x, -y+1/2, z+1/2'
'x, -y+1/2, z+1/2'
'-x, y+1/2, z+1/2'
'x+1/2, y, z+1/2'
'-x+1/2, -y, z+1/2'
'x+1/2, -y, z+1/2'
'-x+1/2, y, z+1/2'
'x+1/2, y+1/2, z'
'-x+1/2, -y+1/2, z'
'x+1/2, -y+1/2, z'
'-x+1/2, y+1/2, z'

loop_
_atom_site_label
_atom_site_type_symbol
_atom_site_fract_x
_atom_site_fract_y
_atom_site_fract_z
_atom_site_U_iso_or_equiv
_atom_site_adp_type
_atom_site_occupancy
_atom_site_site_symmetry_order
_atom_site_calc_flag
_atom_site_refinement_flags_posn
_atom_site_refinement_flags_adp
_atom_site_refinement_flags_occupancy
_atom_site_disorder_assembly
_atom_site_disorder_group
Cu1 Cu 0.500000 0.29231(5) 0.85390(8) 0.0278(4) Uani 0.5 2 d S T P A 1
Cu2 Cu 0.29746(6) 0.500000 0.26840(8) 0.0279(4) Uani 0.5 2 d S T P A 1
O5 O 0.500000 0.351(2) 0.963(6) 0.060(7) Uani 0.5 2 d S TU P A 1
H5A H 0.525070 0.338100 1.001525 0.090 Uiso 0.25 1 d R U P A 1
H5B H 0.510700 0.384530 0.945955 0.090 Uiso 0.25 1 d R U P A 1
O6 O 0.357(3) 0.500000 0.150(3) 0.058(6) Uani 0.5 2 d S TU P A 1
H6A H 0.343354 0.524000 0.111643 0.087 Uiso 0.25 1 d R U P A 1
H6B H 0.393384 0.509970 0.164673 0.087 Uiso 0.25 1 d R U P A 1
C1 C 0.4369(5) 0.2759(5) 0.4952(8) 0.031(3) Uani 0.5 1 d G U P A 1
H1A H 0.453720 0.249009 0.536873 0.037 Uiso 0.5 1 calc R U P A 1
N1 N 0.4416(9) 0.2651(7) 0.4042(9) 0.036(4) Uani 0.5 1 d G U P A 1
C3 C 0.4171(12) 0.3044(10) 0.3433(7) 0.032(4) Uani 0.5 1 d G U P A 1
H3A H 0.420290 0.296985 0.281030 0.039 Uiso 0.5 1 calc R U P A 1
C4 C 0.3879(10) 0.3545(8) 0.3734(8) 0.039(4) Uani 0.5 1 d G U P A 1
C5 C 0.3832(7) 0.3652(5) 0.4645(9) 0.042(3) Uani 0.5 1 d G U P A 1
H5D H 0.363229 0.399482 0.485114 0.051 Uiso 0.5 1 calc R U P A 1
C6 C 0.4077(6) 0.3260(5) 0.5254(7) 0.035(3) Uani 0.5 1 d G U P A 1
C2 C 0.3642(15) 0.3948(11) 0.3116(10) 0.044(3) Uani 0.5 1 d D U P A 1
C7 C 0.3982(6) 0.3370(5) 0.6228(6) 0.036(3) Uani 0.5 1 d G U P A 1
C8 C 0.4422(5) 0.3156(6) 0.6814(8) 0.038(3) Uani 0.5 1 d G U P A 1
H8A H 0.474478 0.291773 0.659748 0.046 Uiso 0.5 1 calc R U P A 1
N2 N 0.4389(8) 0.3293(8) 0.7717(8) 0.041(4) Uani 0.5 1 d G U P A 1
C10 C 0.3916(9) 0.3642(9) 0.8034(7) 0.043(4) Uani 0.5 1 d G U P A 1
H10A H 0.389358 0.373475 0.865112 0.052 Uiso 0.5 1 calc R U P A 1
C11 C 0.3476(7) 0.3855(8) 0.7448(9) 0.036(3) Uani 0.5 1 d G U P A 1
C12 C 0.3509(6) 0.3719(6) 0.6545(8) 0.034(3) Uani 0.5 1 d G U P A 1
H12A H 0.320819 0.386436 0.614384 0.041 Uiso 0.5 1 calc R U P A 1
O1 O 0.3733(7) 0.3875(7) 0.2265(9) 0.056(3) Uani 0.5 1 d D U P A 1
O2 O 0.3398(10) 0.4421(8) 0.3404(11) 0.043(3) Uani 0.5 1 d D U P A 1
O3 O 0.3021(6) 0.4464(6) 0.8550(8) 0.048(3) Uani 0.5 1 d D U P A 1
O4 O 0.2547(8) 0.4372(9) 0.7203(11) 0.039(3) Uani 0.5 1 d D U P A 1
C13 C 0.2978(10) 0.4240(10) 0.7754(9) 0.026(3) Uani 0.5 1 d D U P A 1
Cu2' Cu 0.500000 0.29231(5) 0.85390(8) 0.0278(4) Uani 0.5 2 d S T P B 2
Cu1' Cu 0.29746(6) 0.500000 0.26840(8) 0.0279(4) Uani 0.5 2 d S T P B 2
O6' O 0.500000 0.359(3) 0.968(5) 0.058(6) Uani 0.5 2 d S TU P B 2
H6'A H 0.526160 0.350005 1.007514 0.087 Uiso 0.25 1 d R U P B 2
H6'B H 0.509230 0.392395 0.946185 0.087 Uiso 0.25 1 d R U P B 2
O5' O 0.364(3) 0.500000 0.166(3) 0.057(6) Uani 0.5 2 d S TU P B 2
H5'A H 0.354106 0.523940 0.125088 0.086 Uiso 0.25 1 d R U P B 2
H5'B H 0.398296 0.510050 0.188248 0.086 Uiso 0.25 1 d R U P B 2
C1' C 0.3207(7) 0.4451(5) 0.4447(8) 0.040(3) Uani 0.5 1 d G U P B 2
H1'A H 0.298791 0.477930 0.466388 0.048 Uiso 0.5 1 calc R U P B 2
N1' N 0.3344(11) 0.4406(8) 0.3543(8) 0.042(4) Uani 0.5 1 d G U P B 2
C3' C 0.3665(13) 0.3926(10) 0.3226(7) 0.047(4) Uani 0.5 1 d G U P B 2
H3'A H 0.375909 0.389541 0.260815 0.057 Uiso 0.5 1 calc R U P B 2
C4' C 0.3850(11) 0.3490(8) 0.3812(9) 0.038(3) Uani 0.5 1 d G U P B 2
C5' C 0.3713(7) 0.3535(6) 0.4716(8) 0.037(3) Uani 0.5 1 d G U P B 2
H5'D H 0.383835 0.323742 0.511679 0.044 Uiso 0.5 1 calc R U P B 2
C6' C 0.3391(6) 0.4015(5) 0.5033(6) 0.036(3) Uani 0.5 1 d G U P B 2
C2' C 0.4235(14) 0.3015(12) 0.3482(15) 0.032(3) Uani 0.5 1 d . U P B 2
O1' O 0.4448(6) 0.3041(6) 0.2699(10) 0.043(2) Uani 0.5 1 d . U P B 2
C7' C 0.3262(5) 0.4079(5) 0.6014(7) 0.038(3) Uani 0.5 1 d G U P B 2
C8' C 0.2745(5) 0.4378(5) 0.6306(8) 0.031(3) Uani 0.5 1 d G U P B 2
H8'A H 0.247246 0.454648 0.588395 0.037 Uiso 0.5 1 calc R U P B 2
N2' N 0.2628(7) 0.4431(8) 0.7214(9) 0.036(4) Uani 0.5 1 d G U P B 2
C10' C 0.3027(9) 0.4185(10) 0.7831(7) 0.034(4) Uani 0.5 1 d G U P B 2
H10B H 0.294706 0.422119 0.845233 0.041 Uiso 0.5 1 calc R U P B 2
C11' C 0.3544(8) 0.3886(8) 0.7540(8) 0.041(4) Uani 0.5 1 d G U P B 2
C12' C 0.3661(5) 0.3833(6) 0.6631(9) 0.043(3) Uani 0.5 1 d G U P B 2
H12B H 0.401402 0.362884 0.643188 0.052 Uiso 0.5 1 calc R U P B 2
O4' O 0.4380(9) 0.3325(9) 0.7880(12) 0.042(3) Uani 0.5 1 d . U P B 2
O3' O 0.3832(8) 0.3686(7) 0.8995(10) 0.061(3) Uani 0.5 1 d . U P B 2
O2' O 0.4337(9) 0.2601(8) 0.4038(12) 0.038(3) Uani 0.5 1 d . U P B 2
C13' C 0.3949(12) 0.3571(11) 0.8219(15) 0.039(3) Uani 0.5 1 d . U P B 2

loop_
_atom_site_aniso_label
_atom_site_aniso_U_11
_atom_site_aniso_U_22
_atom_site_aniso_U_33
_atom_site_aniso_U_23
_atom_site_aniso_U_13
_atom_site_aniso_U_12
Cu1 0.0384(7) 0.0261(6) 0.0188(7) 0.0045(5) 0.000 0.000
Cu2 0.0345(7) 0.0313(7) 0.0179(7) 0.000 -0.0053(5) 0.000
O5 0.104(11) 0.046(13) 0.029(11) 0.005(11) 0.000 0.000
O6 0.057(12) 0.087(11) 0.030(12) 0.000 0.000(10) 0.000
C1 0.028(5) 0.039(6) 0.027(6) 0.004(5) 0.000(5) 0.008(5)
N1 0.039(7) 0.041(7) 0.028(7) -0.001(7) 0.009(6) 0.015(7)
C3 0.042(7) 0.033(7) 0.022(7) -0.008(6) -0.007(6) 0.012(6)
C4 0.049(6) 0.042(6) 0.027(6) -0.002(6) -0.002(6) 0.005(6)
C5 0.052(6) 0.045(6) 0.030(6) 0.000(5) -0.005(5) 0.014(6)
C6 0.043(5) 0.039(5) 0.023(5) 0.004(5) 0.005(5) 0.012(5)
C2 0.055(7) 0.043(6) 0.035(6) -0.002(6) -0.005(6) 0.021(6)
C7 0.050(6) 0.033(5) 0.026(5) 0.003(5) -0.001(5) 0.012(5)
C8 0.043(6) 0.046(6) 0.024(6) 0.000(6) -0.004(6) 0.014(6)
N2 0.050(7) 0.047(7) 0.025(7) -0.001(6) 0.001(6) 0.015(6)
C10 0.056(7) 0.046(7) 0.028(7) 0.004(6) 0.003(6) 0.017(6)
C11 0.045(6) 0.042(6) 0.022(6) 0.000(6) 0.001(5) 0.010(6)
C12 0.043(6) 0.040(6) 0.020(5) 0.000(5) 0.004(5) 0.013(5)
O1 0.076(6) 0.062(6) 0.030(5) 0.005(5) -0.002(5) 0.026(6)
O2 0.057(6) 0.041(6) 0.032(6) -0.003(5) -0.014(6) 0.011(6)
O3 0.053(6) 0.055(6) 0.036(6) -0.005(5) 0.003(5) 0.016(5)
O4 0.052(6) 0.038(6) 0.026(6) -0.002(5) 0.000(6) 0.006(6)
C13 0.036(6) 0.031(6) 0.009(6) 0.007(6) -0.001(5) 0.012(6)
Cu2' 0.0384(7) 0.0261(6) 0.0188(7) 0.0045(5) 0.000 0.000
Cu1' 0.0345(7) 0.0313(7) 0.0179(7) 0.000 -0.0053(5) 0.000
O6' 0.098(11) 0.053(13) 0.024(10) -0.002(11) 0.000 0.000
O5' 0.051(11) 0.089(11) 0.031(13) 0.000 -0.001(10) 0.000
C1' 0.051(6) 0.045(6) 0.024(6) -0.010(6) -0.002(6) 0.009(6)
N1' 0.053(7) 0.041(7) 0.032(7) -0.001(6) 0.001(7) 0.006(6)
C3' 0.057(7) 0.051(7) 0.035(7) -0.006(6) -0.003(7) 0.012(6)
C4' 0.049(6) 0.040(6) 0.025(6) -0.002(6) -0.006(6) 0.004(6)
C5' 0.044(6) 0.037(6) 0.029(6) -0.003(5) -0.005(5) 0.014(5)
C6' 0.048(5) 0.039(5) 0.020(5) -0.002(5) -0.006(5) 0.015(5)
C2' 0.045(7) 0.030(6) 0.021(6) -0.003(6) -0.006(6) 0.015(6)
O1' 0.046(5) 0.049(5) 0.034(5) -0.001(5) 0.001(5) 0.010(5)
C7' 0.051(6) 0.044(5) 0.019(5) 0.000(5) -0.001(5) 0.009(5)
C8' 0.043(6) 0.030(5) 0.019(6) -0.003(5) -0.006(5) 0.016(5)
N2' 0.045(7) 0.039(7) 0.024(7) -0.005(6) 0.005(6) 0.012(7)
C10' 0.042(7) 0.038(7) 0.023(7) -0.002(6) 0.008(6) 0.004(6)
C11' 0.051(7) 0.046(6) 0.026(6) -0.001(6) 0.000(6) 0.011(6)
C12' 0.054(6) 0.050(6) 0.025(6) -0.002(5) -0.001(5) 0.017(6)
O4' 0.051(6) 0.044(6) 0.031(6) 0.007(5) -0.001(5) 0.015(6)
O3' 0.077(7) 0.072(6) 0.033(6) -0.001(6) 0.000(5) 0.028(6)
O2' 0.048(6) 0.041(6) 0.025(6) 0.003(6) -0.003(5) 0.013(6)
C13' 0.049(6) 0.042(6) 0.027(6) 0.002(6) -0.002(6) 0.021(6)

loop_
_atom_type_symbol
_atom_type_description
_atom_type_scat_dispersion_real
_atom_type_scat_dispersion_imag
_atom_type_scat_source
C C 0.0033 0.0016 'International Tables Vol C Tables 4.2.6.8 and 6.1.1.4'
H H 0.0000 0.0000 'International Tables Vol C Tables 4.2.6.8 and 6.1.1.4'
N N 0.0061 0.0033 'International Tables Vol C Tables 4.2.6.8 and 6.1.1.4'
O O 0.0106 0.0060 'International Tables Vol C Tables 4.2.6.8 and 6.1.1.4'
Cu Cu 0.3201 1.2651 'International Tables Vol C Tables 4.2.6.8 and 6.1.1.4'

loop_
_geom_angle_atom_site_label_1
_geom_angle_atom_site_label_2
_geom_angle_atom_site_label_3
_geom_angle
_geom_angle_site_symmetry_1
_geom_angle_site_symmetry_3
_geom_angle_publ_flag
N1 Cu1 N1 80(5) 7 6_655 ?
N1 Cu1 N2 160.6(15) 7 4_655 ?
N1 Cu1 N2 95(2) 6_655 4_655 ?
N1 Cu1 N2 95(2) 7 . ?
N1 Cu1 N2 160.6(18) 6_655 . ?
N2 Cu1 N2 83.5(16) 4_655 . ?
N1 Cu1 O5 97.4(18) 7 . ?
N1 Cu1 O5 97(2) 6_655 . ?
N2 Cu1 O5 101.9(17) 4_655 . ?
N2 Cu1 O5 101.9(15) . . ?
O2 Cu2 O2 86.2(13) . 3_565 ?
O2 Cu2 O4 88.7(9) . 12_554 ?
O2 Cu2 O4 167.4(7) 3_565 12_554 ?
O2 Cu2 O4 167.4(7) . 10_564 ?
O2 Cu2 O4 88.7(9) 3_565 10_564 ?
O4 Cu2 O4 93.9(13) 12_554 10_564 ?
O2 Cu2 O6 99.5(11) . . ?
O2 Cu2 O6 99.5(11) 3_565 . ?
O4 Cu2 O6 92.7(10) 12_554 . ?
O4 Cu2 O6 92.7(10) 10_564 . ?
Cu1 O5 H5A 108.4 . . ?
Cu1 O5 H5B 110.8 . . ?
H5A O5 H5B 109.5 . . ?
Cu1 O5 H5A 108.4(15) . 4_655 ?
H5A O5 H5A 80.1 . 4_655 ?
H5B O5 H5A 133.4 . 4_655 ?
Cu1 O5 H5B 110.8(19) . 4_655 ?
H5A O5 H5B 133.4 . 4_655 ?
H5B O5 H5B 31.9 . 4_655 ?
H5A O5 H5B 109.5 4_655 4_655 ?
Cu1 O5 H6'A 125(6) . 4_655 ?
H5A O5 H6'A 83.5 . 4_655 ?
H5B O5 H6'A 114.5 . 4_655 ?
H5A O5 H6'A 19.0 4_655 4_655 ?
H5B O5 H6'A 93.4 4_655 4_655 ?
Cu1 O5 H6'B 115(10) . 4_655 ?
H5A O5 H6'B 128.0 . 4_655 ?
H5B O5 H6'B 27.7 . 4_655 ?
H5A O5 H6'B 111.0 4_655 4_655 ?
H5B O5 H6'B 5.5 4_655 4_655 ?
Cu2 O6 H6A 109.3 . . ?
Cu2 O6 H6B 109.8 . . ?
H6A O6 H6B 109.5 . . ?
Cu2 O6 H6A 109.3(9) . 3_565 ?
H6A O6 H6A 80.8 . 3_565 ?
H6B O6 H6A 133.0 . 3_565 ?
Cu2 O6 H6B 109.8(12) . 3_565 ?
H6A O6 H6B 133.0 . 3_565 ?
H6B O6 H6B 31.2 . 3_565 ?
H6A O6 H6B 109.5 3_565 3_565 ?
Cu2 O6 H5'A 113(10) . 3_565 ?
H6A O6 H5'A 97.1 . 3_565 ?
H6B O6 H5'A 117.7 . 3_565 ?
H6A O6 H5'A 19.0 3_565 3_565 ?
H6B O6 H5'A 91.1 3_565 3_565 ?
Cu2 O6 H5'B 93(5) . 3_565 ?
H6A O6 H5'B 141.9 . 3_565 ?
H6B O6 H5'B 32.5 . 3_565 ?
H6A O6 H5'B 120.8 3_565 3_565 ?
H6B O6 H5'B 16.8 3_565 3_565 ?
N1 C1 C6 120.0 . . ?
N1 C1 H1A 120.0 . . ?
C6 C1 H1A 120.0 . . ?
C1 N1 C3 120.0 . . ?
C1 N1 Cu1 122.6(8) . 6_654 ?
C3 N1 Cu1 115.4(8) . 6_654 ?
C4 C3 N1 120.0 . . ?
C4 C3 H3A 120.0 . . ?
N1 C3 H3A 120.0 . . ?
C3 C4 C5 120.0 . . ?
C3 C4 C2 120.0(11) . . ?
C5 C4 C2 120.0(11) . . ?
C4 C5 C6 120.0 . . ?
C4 C5 H5D 120.0 . . ?
C6 C5 H5D 120.0 . . ?
C5 C6 C1 120.0 . . ?
C5 C6 C7 118.5(8) . . ?
C1 C6 C7 121.4(8) . . ?
O2 C2 O1 120.2(19) . . ?
O2 C2 C4 119.2(14) . . ?
O1 C2 C4 120.1(15) . . ?
C8 C7 C12 120.0 . . ?
C8 C7 C6 117.4(8) . . ?
C12 C7 C6 122.3(8) . . ?
N2 C8 C7 120.0 . . ?
N2 C8 H8A 120.0 . . ?
C7 C8 H8A 120.0 . . ?
C8 N2 C10 120.0 . . ?
C8 N2 Cu1 117.9(7) . . ?
C10 N2 Cu1 121.9(7) . . ?
N2 C10 C11 120.0 . . ?
N2 C10 H10A 120.0 . . ?
C11 C10 H10A 120.0 . . ?
C12 C11 C10 120.0 . . ?
C12 C11 C13 118.4(10) . . ?
C10 C11 C13 121.6(10) . . ?
C11 C12 C7 120.0 . . ?
C11 C12 H12A 120.0 . . ?
C7 C12 H12A 120.0 . . ?
C2 O2 Cu2 126.1(14) . . ?
C13 O4 Cu2 111.0(13) . 10_565 ?
O4 C13 O3 123.2(16) . . ?
O4 C13 C11 118.7(12) . . ?
O3 C13 C11 117.9(14) . . ?
O4' Cu2' O2' 88.4(9) . 7 ?
O4' Cu2' O2' 169.4(8) 4_655 7 ?
O4' Cu2' O6' 93.5(15) . . ?
O4' Cu2' O6' 93.5(15) 4_655 . ?
O2' Cu2' O6' 97.1(15) 7 . ?
O2' Cu2' O6' 97.1(15) 6_655 . ?
N2' Cu1' N1' 93(2) 12_554 . ?
N2' Cu1' N1' 157.8(17) 10_564 . ?
N1' Cu1' N1' 83.8(17) 3_565 . ?
N2' Cu1' O5' 101.5(13) 12_554 . ?
N2' Cu1' O5' 101.5(18) 10_564 . ?
N1' Cu1' O5' 100.7(13) 3_565 . ?
N1' Cu1' O5' 100.7(10) . . ?
Cu2' O6' H6'A 110.4 . . ?
Cu2' O6' H6'B 108.2 . . ?
H6'A O6' H6'B 109.5 . . ?
H5A O6' H5B 120.7 4_655 4_655 ?
H5A O6' H6'A 18.9 4_655 4_655 ?
H5B O6' H6'A 108.1 4_655 4_655 ?
H5A O6' H6'B 124.1 4_655 4_655 ?
H5B O6' H6'B 8.3 4_655 4_655 ?
Cu1' O5' H5'A 110.2 . . ?
Cu1' O5' H5'B 108.5 . . ?
H5'A O5' H5'B 109.5 . . ?
H6A O5' H6B 101.7 3_565 3_565 ?
H6A O5' H5'A 12.3 3_565 3_565 ?
H6B O5' H5'A 90.3 3_565 3_565 ?
H6A O5' H5'B 121.7 3_565 3_565 ?
H6B O5' H5'B 24.9 3_565 3_565 ?
N1' C1' C6' 120.0 . . ?
N1' C1' H1'A 120.0 . . ?
C6' C1' H1'A 120.0 . . ?
C3' N1' C1' 120.0 . . ?
C3' N1' Cu1' 120.9(8) . . ?
C1' N1' Cu1' 118.7(8) . . ?
N1' C3' C4' 120.0 . . ?
N1' C3' H3'A 120.0 . . ?
C4' C3' H3'A 120.0 . . ?
C5' C4' C3' 120.0 . . ?
C5' C4' C2' 120.5(12) . . ?
C3' C4' C2' 119.3(12) . . ?
C4' C5' C6' 120.0 . . ?
C4' C5' H5'D 120.0 . . ?
C6' C5' H5'D 120.0 . . ?
C5' C6' C1' 120.0 . . ?
C5' C6' C7' 120.4(8) . . ?
C1' C6' C7' 119.5(8) . . ?
O1' C2' O2' 125.0(19) . . ?
O1' C2' C4' 119.4(19) . . ?
O2' C2' C4' 115.6(17) . . ?
C8' C7' C12' 120.0 . . ?
C8' C7' C6' 120.5(8) . . ?
C12' C7' C6' 119.5(8) . . ?
C7' C8' N2' 120.0 . . ?
C7' C8' H8'A 120.0 . . ?
N2' C8' H8'A 120.0 . . ?
C8' N2' C10' 120.0 . . ?
C11' C10' N2' 120.0 . . ?
C11' C10' H10B 120.0 . . ?
N2' C10' H10B 120.0 . . ?
C12' C11' C10' 120.0 . . ?
C12' C11' C13' 120.2(12) . . ?
C10' C11' C13' 119.5(12) . . ?
C11' C12' C7' 120.0 . . ?
C11' C12' H12B 120.0 . . ?
C7' C12' H12B 120.0 . . ?
C13' O4' Cu2' 124.0(16) . . ?
O4' C13' O3' 132(2) . . ?
O4' C13' C11' 113.0(18) . . ?
O3' C13' C11' 114.3(18) . . ?

loop_
_geom_bond_atom_site_label_1
_geom_bond_atom_site_label_2
_geom_bond_distance
_geom_bond_site_symmetry_2
_geom_bond_publ_flag
Cu1 N1 1.98(5) 7 ?
Cu1 N1 1.98(6) 6_655 ?
Cu1 N2 2.00(2) 4_655 ?
Cu1 N2 2.003(9) . ?
Cu1 O5 2.11(7) . ?
Cu2 O2 1.945(15) . ?
Cu2 O2 1.945(16) 3_565 ?
Cu2 O4 1.974(16) 12_554 ?
Cu2 O4 1.974(16) 10_564 ?
Cu2 O6 2.20(6) . ?
O5 H5A 0.8499 . ?
O5 H5B 0.8499 . ?
O5 H5A 0.8500 4_655 ?
O5 H5B 0.8499 4_655 ?
O5 H6'A 0.88(13) 4_655 ?
O5 H6'B 1.01(12) 4_655 ?
O6 H6A 0.8501 . ?
O6 H6B 0.8500 . ?
O6 H6A 0.8501 3_565 ?
O6 H6B 0.8501 3_565 ?
O6 H5'A 0.67(5) 3_565 ?
O6 H5'B 1.09(9) 3_565 ?
C1 N1 1.3900 . ?
C1 C6 1.3900 . ?
C1 H1A 0.9500 . ?
N1 C3 1.3900 . ?
C3 C4 1.3900 . ?
C3 H3A 0.9500 . ?
C4 C5 1.3900 . ?
C4 C2 1.41(2) . ?
C5 C6 1.3900 . ?
C5 H5D 0.9500 . ?
C6 C7 1.495(13) . ?
C2 O2 1.282(10) . ?
C2 O1 1.301(10) . ?
C7 C8 1.3900 . ?
C7 C12 1.3900 . ?
C8 N2 1.3900 . ?
C8 H8A 0.9500 . ?
N2 C10 1.3900 . ?
C10 C11 1.3900 . ?
C10 H10A 0.9500 . ?
C11 C12 1.3900 . ?
C11 C13 1.475(18) . ?
C12 H12A 0.9500 . ?
O3 C13 1.302(10) . ?
O4 C13 1.287(10) . ?
Cu2' O4' 1.912(15) . ?
Cu2' O4' 1.912(15) 4_655 ?
Cu2' O2' 2.025(16) 7 ?
Cu2' O2' 2.025(16) 6_655 ?
Cu2' O6' 2.30(6) . ?
Cu1' N2' 1.98(5) 12_554 ?
Cu1' N2' 1.98(5) 10_564 ?
Cu1' N1' 2.04(2) 3_565 ?
Cu1' N1' 2.040(11) . ?
Cu1' O5' 2.12(6) . ?
O6' H6'A 0.8500 . ?
O6' H6'B 0.8499 . ?
O6' H6'A 0.8500 4_655 ?
O6' H6'B 0.8499 4_655 ?
O5' H5'A 0.8500 . ?
O5' H5'B 0.8499 . ?
O5' H5'A 0.8500 3_565 ?
O5' H5'B 0.8498 3_565 ?
C1' N1' 1.3900 . ?
C1' C6' 1.3900 . ?
C1' H1'A 0.9500 . ?
N1' C3' 1.3900 . ?
C3' C4' 1.3900 . ?
C3' H3'A 0.9500 . ?
C4' C5' 1.3900 . ?
C4' C2' 1.46(2) . ?
C5' C6' 1.3900 . ?
C5' H5'D 0.9500 . ?
C6' C7' 1.503(13) . ?
C2' O1' 1.26(3) . ?
C2' O2' 1.28(2) . ?
C7' C8' 1.3900 . ?
C7' C12' 1.3900 . ?
C8' N2' 1.3900 . ?
C8' H8'A 0.9500 . ?
N2' C10' 1.3900 . ?
C10' C11' 1.3900 . ?
C10' H10B 0.9500 . ?
C11' C12' 1.3900 . ?
C11' C13' 1.53(2) . ?
C12' H12B 0.9500 . ?
O4' C13' 1.21(2) . ?
O3' C13' 1.22(3) . ?
